data_7236417
loop_
_publ_author_name
'Li, Ziyin'
'Zhang, Zhangjing'
'Ye, Yingxiang'
'Cai, Kaicong'
'Du, Fenfen'
'Zeng, Heng'
'Tao, Jin'
'Lin, Quanjie'
'Zheng, Ying'
'Xiang, Shengchang'

_publ_section_title
;
 Rationally tuning host--guest interactions to free hydroxide ions within
 intertrimerically cuprophilic metal--organic frameworks for high
 OH&#x2212; conductivity
;
_journal_issue 17
_journal_name_full 'Journal of Materials Chemistry A'
_journal_page_first 7816
_journal_paper_doi 10.1039/C6TA11242K
_journal_volume 5
_journal_year 2017
_chemical_formula_moiety 'C36 H24 Cu3 N9 O6'
_chemical_formula_sum 'C36 H24 Cu3 N9 O6'
_chemical_formula_weight 869.26
_space_group_crystal_system tetragonal
_space_group_IT_number 82
_space_group_name_Hall 'I -4'
_space_group_name_H-M_alt 'I -4'
_atom_sites_solution_hydrogens geom
_atom_sites_solution_primary direct
_audit_creation_date 2016-04-21
_audit_creation_method
;
Olex2 1.2
(compiled 2016.02.19 svn.r3266 for OlexSys, GUI svn.r5155)
;
_audit_update_record
;
2016-04-22 deposited with the CCDC.
2017-02-28 downloaded from the CCDC.
;
_cell_angle_alpha 90
_cell_angle_beta 90
_cell_angle_gamma 90
_cell_formula_units_Z 8
_cell_length_a 17.4696(5)
_cell_length_b 17.4696(5)
_cell_length_c 33.7023(9)
_cell_measurement_reflns_used 3272
_cell_measurement_temperature 100(10)
_cell_measurement_theta_max 71.8300
_cell_measurement_theta_min 4.4000
_cell_volume 10285.5(5)
_computing_cell_refinement
;
CrysAlisPro, Agilent Technologies,
Version 1.171.37.35 (release 13-08-2014 CrysAlis171 .NET)
(compiled Aug 13 2014,18:06:01)
;
_computing_data_collection
;
CrysAlisPro, Agilent Technologies,
Version 1.171.37.35 (release 13-08-2014 CrysAlis171 .NET)
(compiled Aug 13 2014,18:06:01)
;
_computing_data_reduction
;
CrysAlisPro, Agilent Technologies,
Version 1.171.37.35 (release 13-08-2014 CrysAlis171 .NET)
(compiled Aug 13 2014,18:06:01)
;
_computing_molecular_graphics 'Olex2 (Dolomanov et al., 2009)'
_computing_publication_material 'Olex2 (Dolomanov et al., 2009)'
_computing_structure_refinement 'XH (Sheldrick, 2008)'
_computing_structure_solution 'SIR2004 (Burla et al., 2007)'
_diffrn_ambient_environment air
_diffrn_ambient_temperature 100(10)
_diffrn_detector 'CCD plate'
_diffrn_detector_area_resol_mean 10.5148
_diffrn_detector_type Atlas
_diffrn_measured_fraction_theta_full 0.994
_diffrn_measured_fraction_theta_max 0.961
_diffrn_measurement_details
;
#__ type_ start__ end____ width___ exp.time_
  1 omega  -96.00   -2.00   1.0000    2.5000
omega____ theta____ kappa____ phi______ frames
    -      -41.0749  125.0000  150.0000 94

#__ type_ start__ end____ width___ exp.time_
  2 omega  -35.00   74.00   1.0000    2.5000
omega____ theta____ kappa____ phi______ frames
    -       41.0749  -77.0000   30.0000 109

#__ type_ start__ end____ width___ exp.time_
  3 omega   30.00   91.00   1.0000   25.0000
omega____ theta____ kappa____ phi______ frames
    -      106.3615  -30.0000  -60.0000 61

#__ type_ start__ end____ width___ exp.time_
  4 omega   33.00   99.00   1.0000   25.0000
omega____ theta____ kappa____ phi______ frames
    -      106.3615  -45.0000   60.0000 66

#__ type_ start__ end____ width___ exp.time_
  5 omega   30.00   91.00   1.0000   25.0000
omega____ theta____ kappa____ phi______ frames
    -      106.3615  -30.0000 -120.0000 61

#__ type_ start__ end____ width___ exp.time_
  6 omega   94.00  178.00   1.0000   25.0000
omega____ theta____ kappa____ phi______ frames
    -      106.3615  125.0000    0.0000 84

#__ type_ start__ end____ width___ exp.time_
  7 omega   33.00   99.00   1.0000   25.0000
omega____ theta____ kappa____ phi______ frames
    -      106.3615  -45.0000  120.0000 66

#__ type_ start__ end____ width___ exp.time_
  8 omega -117.00  -87.00   1.0000    2.5000
omega____ theta____ kappa____ phi______ frames
    -      -41.0749  -77.0000  120.0000 30
;
_diffrn_measurement_device 'four-circle diffractometer'
_diffrn_measurement_device_type 'SuperNova, Dual, Cu at zero, Atlas'
_diffrn_measurement_method '\w scans'
_diffrn_orient_matrix_UB_11 -0.0413737000
_diffrn_orient_matrix_UB_12 0.0695432000
_diffrn_orient_matrix_UB_13 0.0181567000
_diffrn_orient_matrix_UB_21 0.0543545000
_diffrn_orient_matrix_UB_22 0.0543274000
_diffrn_orient_matrix_UB_23 -0.0224229000
_diffrn_orient_matrix_UB_31 -0.0556606000
_diffrn_orient_matrix_UB_32 0.0013312000
_diffrn_orient_matrix_UB_33 -0.0354530000
_diffrn_radiation_monochromator mirror
_diffrn_radiation_probe x-ray
_diffrn_radiation_type CuK\a
_diffrn_radiation_wavelength 1.54184
_diffrn_reflns_av_R_equivalents 0.0863
_diffrn_reflns_av_unetI/netI 0.1166
_diffrn_reflns_Laue_measured_fraction_full 0.994
_diffrn_reflns_Laue_measured_fraction_max 0.961
_diffrn_reflns_limit_h_max 13
_diffrn_reflns_limit_h_min -21
_diffrn_reflns_limit_k_max 20
_diffrn_reflns_limit_k_min -21
_diffrn_reflns_limit_l_max 23
_diffrn_reflns_limit_l_min -41
_diffrn_reflns_number 15360
_diffrn_reflns_point_group_measured_fraction_full 0.889
_diffrn_reflns_point_group_measured_fraction_max 0.843
_diffrn_reflns_theta_full 67.684
_diffrn_reflns_theta_max 74.330
_diffrn_reflns_theta_min 4.438
_diffrn_source 'sealed X-ray tube'
_diffrn_source_type 'SuperNova (Cu) X-ray Source'
_exptl_absorpt_coefficient_mu 1.792
_exptl_absorpt_correction_T_max 1.00000
_exptl_absorpt_correction_T_min 0.22312
_exptl_absorpt_correction_type multi-scan
_exptl_absorpt_process_details
;
CrysAlisPro, Agilent Technologies,
Version 1.171.37.35 (release 13-08-2014 CrysAlis171 .NET)
(compiled Aug 13 2014,18:06:01)
Empirical absorption correction using spherical harmonics,
 implemented in SCALE3 ABSPACK scaling algorithm.
;
_exptl_crystal_colour red
_exptl_crystal_density_diffrn 1.123
_exptl_crystal_F_000 3504
_exptl_crystal_size_max 0.07
_exptl_crystal_size_mid 0.04
_exptl_crystal_size_min 0.03
_refine_diff_density_max 0.688
_refine_diff_density_min -1.107
_refine_diff_density_rms 0.096
_refine_ls_abs_structure_details
;
 Flack x determined using 1536 quotients [(I+)-(I-)]/[(I+)+(I-)]
 (Parsons and Flack (2004), Acta Cryst. A60, s61).
;
_refine_ls_abs_structure_Flack 0.08(6)
_refine_ls_extinction_method none
_refine_ls_goodness_of_fit_ref 1.127
_refine_ls_hydrogen_treatment constr
_refine_ls_matrix_type full
_refine_ls_number_parameters 493
_refine_ls_number_reflns 8840
_refine_ls_number_restraints 0
_refine_ls_restrained_S_all 1.127
_refine_ls_R_factor_all 0.1395
_refine_ls_R_factor_gt 0.0813
_refine_ls_shift/su_max 0.000
_refine_ls_shift/su_mean 0.000
_refine_ls_structure_factor_coef Fsqd
_refine_ls_weighting_details
;
 w=1/[\s^2^(Fo^2^)+(0.1221P)^2^+16.0714P]
 where P=(Fo^2^+2Fc^2^)/3
;
_refine_ls_weighting_scheme calc
_refine_ls_wR_factor_gt 0.2131
_refine_ls_wR_factor_ref 0.3106
_reflns_Friedel_coverage 0.719
_reflns_Friedel_fraction_full 0.780
_reflns_Friedel_fraction_max 0.719
_reflns_number_gt 4818
_reflns_number_total 8840
_reflns_threshold_expression 'I > 2\s(I)'
_cod_data_source_file c6ta11242k2.cif
_cod_data_source_block FJU-66a
_cod_original_cell_volume 10285.5(7)
_cod_database_code 7236417
_shelxl_version_number 2013-2
_chemical_oxdiff_formula 'C1 H1 O1 N1 Cu1'
_shelx_space_group_comment
;
The symmetry employed for this shelxl refinement is uniquely defined
by the following loop, which should always be used as a source of
symmetry information in preference to the above space-group names.
They are only intended as comments.
;
_reflns_odcompleteness_completeness 99.40
_reflns_odcompleteness_iscentric 1
_reflns_odcompleteness_theta 66.97
_olex2_refinement_description
;
1. Fixed Uiso
 At 1.2 times of:
  All C(H) groups
 At 1.5 times of:
  All C(H,H,H) groups
2.a Aromatic/amide H refined with riding coordinates:
 C17(H17), C12(H12), C32(H32), C10(H10), C34(H34), C13(H13)
2.b Idealised Me refined as rotating group:
 C22(H22a,H22b,H22c), C5(H5a,H5b,H5c), C23(H23a,H23b,H23c), C27(H27a,H27b,
 H27c), C1(H1a,H1b,H1c), C36(H36a,H36b,H36c)
;
_olex2_submission_special_instructions 'No special instructions were received'

loop_
_space_group_symop_operation_xyz
'x, y, z'
'y, -x, -z'
'-x, -y, z'
'-y, x, -z'
'x+1/2, y+1/2, z+1/2'
'y+1/2, -x+1/2, -z+1/2'
'-x+1/2, -y+1/2, z+1/2'
'-y+1/2, x+1/2, -z+1/2'

loop_
_atom_site_label
_atom_site_type_symbol
_atom_site_fract_x
_atom_site_fract_y
_atom_site_fract_z
_atom_site_U_iso_or_equiv
_atom_site_adp_type
_atom_site_occupancy
_atom_site_site_symmetry_order
_atom_site_calc_flag
_atom_site_refinement_flags_posn
Cu1 Cu 0.83821(19) 0.62767(14) 0.43313(6) 0.0950(10) Uani 1 1 d .
Cu2 Cu 0.91472(17) 0.48698(15) 0.38524(5) 0.0717(7) Uani 1 1 d .
Cu3 Cu 0.9150(2) 0.48485(16) 0.47915(6) 0.0855(9) Uani 1 1 d .
N6 N 0.8397(12) 0.6289(10) 0.3776(3) 0.098(6) Uani 1 1 d .
N1 N 0.8336(12) 0.6217(9) 0.4882(3) 0.091(6) Uani 1 1 d .
N8 N 0.7084(12) 0.8303(11) 0.0896(4) 0.092(5) Uani 1 1 d .
N5 N 0.8724(9) 0.5670(9) 0.3585(3) 0.073(4) Uani 1 1 d .
N2 N 0.8673(12) 0.5583(9) 0.5069(3) 0.089(5) Uani 1 1 d .
N9 N 0.9797(9) 0.2012(7) 0.4320(5) 0.079(4) Uani 1 1 d .
N4 N 0.9454(11) 0.4033(9) 0.4105(4) 0.084(5) Uani 1 1 d .
O35 O 0.9283(12) 0.7254(13) 0.2689(4) 0.132(7) Uani 1 1 d .
C26 C 0.9628(13) 0.3277(10) 0.4646(4) 0.075(5) Uani 1 1 d .
O26 O 1.1094(10) 0.2140(7) 0.4365(9) 0.152(9) Uani 1 1 d .
C4 C 0.8620(12) 0.5819(13) 0.3198(4) 0.080(5) Uani 1 1 d .
C21 C 0.7008(16) 0.8321(14) 0.0148(5) 0.097(7) Uani 1 1 d .
O36 O 0.8320(12) 0.8585(14) 0.0777(4) 0.153(9) Uani 1 1 d .
C33 C 0.9963(11) 0.0401(8) 0.4334(7) 0.083(5) Uani 1 1 d .
N7 N 0.8035(13) 0.6810(13) 0.2764(4) 0.107(7) Uani 1 1 d .
O54 O 0.8510(9) 0.1866(7) 0.4231(9) 0.158(10) Uani 1 1 d .
C2 C 0.8112(17) 0.6768(13) 0.3520(4) 0.117(10) Uani 1 1 d .
O37 O 0.5831(11) 0.8029(14) 0.1019(5) 0.139(8) Uani 1 1 d .
C16 C 0.8051(13) 0.7997(14) 0.1393(5) 0.091(6) Uani 1 1 d .
C18 C 0.7857(17) 0.8313(18) 0.1005(6) 0.116(9) Uani 1 1 d .
C25 C 0.9699(10) 0.2811(8) 0.4319(6) 0.077(4) Uani 1 1 d .
C30 C 1.0615(12) 0.0854(8) 0.4333(9) 0.101(7) Uani 1 1 d .
C6 C 0.8623(16) 0.7183(16) 0.2560(6) 0.109(8) Uani 1 1 d .
C3 C 0.8264(14) 0.6482(15) 0.3136(4) 0.101(8) Uani 1 1 d .
C22 C 0.7470(18) 0.7648(15) 0.0024(6) 0.116(9) Uani 1 1 d .
H22A H 0.7187 0.7187 0.0074 0.173 Uiso 1 1 calc GR
H22B H 0.7940 0.7638 0.0172 0.173 Uiso 1 1 calc GR
H22C H 0.7583 0.7685 -0.0254 0.173 Uiso 1 1 calc GR
C17 C 0.8783(16) 0.8046(19) 0.1531(7) 0.133(11) Uani 1 1 d .
H17 H 0.9159 0.8268 0.1374 0.160 Uiso 1 1 calc R
C31 C 0.9218(12) 0.0717(9) 0.4324(9) 0.099(6) Uani 1 1 d .
C29 C 1.0555(12) 0.1735(9) 0.4339(8) 0.094(5) Uani 1 1 d .
C24 C 0.9578(12) 0.3288(10) 0.3979(5) 0.071(5) Uani 1 1 d .
C12 C 0.637(2) 0.699(3) 0.2116(8) 0.180(19) Uani 1 1 d .
H12 H 0.6003 0.6733 0.2269 0.216 Uiso 1 1 calc R
C11 C 0.7681(12) 0.7393(13) 0.2022(4) 0.084(6) Uani 1 1 d .
C35 C 0.8550(17) 0.5711(13) 0.5463(4) 0.103(8) Uani 1 1 d .
C5 C 0.8943(17) 0.5275(13) 0.2891(5) 0.108(8) Uani 1 1 d .
H5A H 0.9473 0.5391 0.2846 0.162 Uiso 1 1 calc GR
H5B H 0.8664 0.5330 0.2647 0.162 Uiso 1 1 calc GR
H5C H 0.8896 0.4758 0.2985 0.162 Uiso 1 1 calc GR
C9 C 0.8432(13) 0.7469(14) 0.2151(4) 0.092(6) Uani 1 1 d .
O38 O 0.6855(14) 0.6346(19) 0.2831(6) 0.220(16) Uani 1 1 d .
C28 C 0.9132(11) 0.1561(9) 0.4283(9) 0.101(7) Uani 1 1 d .
C15 C 0.7475(12) 0.7695(13) 0.1641(4) 0.086(6) Uani 1 1 d .
C32 C 0.8586(13) 0.0263(10) 0.4300(12) 0.140(12) Uani 1 1 d .
H32 H 0.8107 0.0479 0.4256 0.168 Uiso 1 1 calc R
C8 C 0.7111(15) 0.704(2) 0.2241(6) 0.123(11) Uani 1 1 d .
C23 C 0.9607(17) 0.3044(13) 0.3548(5) 0.105(8) Uani 1 1 d .
H23A H 0.9163 0.2742 0.3486 0.157 Uiso 1 1 calc GR
H23B H 1.0060 0.2747 0.3502 0.157 Uiso 1 1 calc GR
H23C H 0.9615 0.3490 0.3381 0.157 Uiso 1 1 calc GR
C10 C 0.8975(16) 0.777(2) 0.1907(7) 0.133(11) Uani 1 1 d .
H10 H 0.9481 0.7787 0.1991 0.160 Uiso 1 1 calc R
C7 C 0.7304(16) 0.669(2) 0.2627(6) 0.138(12) Uani 1 1 d .
C20 C 0.6867(14) 0.8612(12) 0.0513(4) 0.084(6) Uani 1 1 d .
C27 C 0.9712(19) 0.3089(15) 0.5073(6) 0.117(9) Uani 1 1 d .
H27A H 0.9627 0.2551 0.5112 0.176 Uiso 1 1 calc GR
H27B H 0.9345 0.3375 0.5224 0.176 Uiso 1 1 calc GR
H27C H 1.0220 0.3219 0.5160 0.176 Uiso 1 1 calc GR
C14 C 0.6729(14) 0.7661(16) 0.1507(5) 0.107(8) Uani 1 1 d .
C34 C 1.1336(12) 0.0549(9) 0.4343(12) 0.141(12) Uani 1 1 d .
H34 H 1.1763 0.0860 0.4378 0.169 Uiso 1 1 calc R
C19 C 0.6503(15) 0.8021(16) 0.1126(6) 0.105(8) Uani 1 1 d .
C13 C 0.6160(19) 0.733(2) 0.1740(8) 0.177(18) Uani 1 1 d .
H13 H 0.5653 0.7334 0.1656 0.213 Uiso 1 1 calc R
C1 C 0.766(2) 0.7459(19) 0.3643(7) 0.19(2) Uani 1 1 d .
H1A H 0.7127 0.7352 0.3621 0.281 Uiso 1 1 calc GR
H1B H 0.7793 0.7882 0.3474 0.281 Uiso 1 1 calc GR
H1C H 0.7785 0.7586 0.3913 0.281 Uiso 1 1 calc GR
N3 N 0.9515(11) 0.4022(9) 0.4522(4) 0.080(5) Uani 1 1 d .
C36 C 0.885(2) 0.5150(17) 0.5767(5) 0.144(13) Uani 1 1 d .
H36A H 0.8463 0.4772 0.5821 0.217 Uiso 1 1 calc GR
H36B H 0.8973 0.5418 0.6007 0.217 Uiso 1 1 calc GR
H36C H 0.9299 0.4903 0.5666 0.217 Uiso 1 1 calc GR

loop_
_atom_site_aniso_label
_atom_site_aniso_U_11
_atom_site_aniso_U_22
_atom_site_aniso_U_33
_atom_site_aniso_U_23
_atom_site_aniso_U_13
_atom_site_aniso_U_12
Cu1 0.159(3) 0.0958(16) 0.0304(8) 0.0036(12) 0.0100(14) 0.0514(16)
Cu2 0.112(2) 0.0632(16) 0.0402(9) 0.0039(9) 0.0033(11) 0.0243(15)
Cu3 0.148(3) 0.0688(19) 0.0395(9) -0.0016(10) 0.0090(12) 0.0307(18)
N6 0.166(18) 0.090(12) 0.037(5) 0.011(6) 0.008(8) 0.053(12)
N1 0.163(17) 0.069(10) 0.040(6) -0.004(6) 0.025(8) 0.053(10)
N8 0.134(16) 0.096(12) 0.047(7) 0.020(7) -0.024(8) 0.005(11)
N5 0.110(11) 0.076(9) 0.032(5) -0.009(5) 0.006(6) 0.021(8)
N2 0.171(17) 0.066(9) 0.031(5) 0.010(6) 0.010(7) 0.021(10)
N9 0.107(11) 0.054(6) 0.077(7) -0.003(8) 0.009(9) 0.020(6)
N4 0.147(15) 0.064(10) 0.040(5) -0.011(6) 0.009(7) 0.016(10)
O35 0.137(15) 0.20(2) 0.062(7) 0.042(10) -0.031(9) -0.003(13)
C26 0.125(15) 0.051(10) 0.049(7) -0.008(7) 0.007(8) 0.037(9)
O26 0.120(12) 0.047(6) 0.29(3) -0.020(14) -0.065(18) 0.005(7)
C4 0.110(14) 0.104(15) 0.026(6) 0.016(7) -0.001(7) 0.007(11)
C21 0.16(2) 0.099(16) 0.036(7) 0.016(8) -0.016(9) 0.010(14)
O36 0.148(15) 0.24(2) 0.074(9) 0.079(12) -0.017(9) -0.035(15)
C33 0.108(13) 0.054(8) 0.089(10) -0.006(10) -0.003(12) 0.023(8)
N7 0.134(16) 0.148(18) 0.039(6) 0.032(9) 0.002(8) 0.046(13)
O54 0.085(9) 0.059(7) 0.33(3) 0.029(13) 0.042(15) 0.028(6)
C2 0.21(3) 0.108(16) 0.035(7) 0.027(8) 0.014(11) 0.103(17)
O37 0.115(14) 0.20(2) 0.098(11) 0.081(13) -0.024(10) 0.000(13)
C16 0.092(14) 0.123(18) 0.058(9) 0.033(10) -0.018(9) 0.009(12)
C18 0.14(2) 0.15(2) 0.058(10) 0.045(13) -0.013(12) -0.013(17)
C25 0.097(11) 0.067(8) 0.067(8) 0.004(10) 0.005(10) 0.018(8)
C30 0.113(15) 0.038(7) 0.151(17) -0.021(13) -0.037(16) 0.020(8)
C6 0.13(2) 0.14(2) 0.055(9) 0.026(11) -0.007(12) 0.048(16)
C3 0.130(17) 0.15(2) 0.021(5) 0.023(8) 0.003(7) 0.069(15)
C22 0.18(3) 0.106(18) 0.065(10) 0.005(12) -0.015(13) 0.054(18)
C17 0.115(19) 0.20(3) 0.087(14) 0.078(18) -0.020(13) -0.016(19)
C31 0.092(13) 0.054(8) 0.151(17) 0.020(14) 0.034(16) 0.023(8)
C29 0.116(15) 0.046(8) 0.120(14) -0.004(13) -0.014(15) 0.025(9)
C24 0.103(13) 0.058(10) 0.052(7) 0.015(7) 0.007(8) 0.021(9)
C12 0.15(3) 0.30(5) 0.096(18) 0.11(3) -0.032(18) -0.07(3)
C11 0.098(14) 0.113(16) 0.041(6) 0.020(8) -0.014(8) 0.017(11)
C35 0.19(2) 0.099(15) 0.023(6) 0.002(7) 0.010(9) 0.035(15)
C5 0.19(3) 0.095(15) 0.043(7) -0.007(8) 0.000(11) 0.044(15)
C9 0.102(14) 0.134(18) 0.039(7) 0.023(9) -0.012(8) -0.003(12)
O38 0.157(19) 0.39(4) 0.116(14) 0.17(2) -0.020(13) -0.01(2)
C28 0.092(13) 0.055(9) 0.16(2) 0.031(14) 0.034(15) 0.026(8)
C15 0.098(14) 0.118(17) 0.042(7) 0.033(9) -0.003(8) -0.003(11)
C32 0.095(15) 0.051(9) 0.27(3) 0.036(19) 0.08(2) 0.026(9)
C8 0.096(16) 0.21(3) 0.067(11) 0.063(16) -0.010(11) 0.012(17)
C23 0.18(3) 0.077(14) 0.056(9) -0.011(9) -0.003(12) 0.001(15)
C10 0.108(19) 0.21(3) 0.077(13) 0.052(17) -0.016(12) 0.017(19)
C7 0.117(19) 0.23(3) 0.068(12) 0.082(17) -0.003(12) 0.03(2)
C20 0.135(18) 0.083(12) 0.034(6) 0.016(7) -0.025(8) 0.020(11)
C27 0.20(3) 0.098(18) 0.057(10) 0.008(10) -0.003(13) 0.009(17)
C14 0.114(17) 0.15(2) 0.057(9) 0.049(12) -0.023(10) -0.014(15)
C34 0.098(14) 0.046(8) 0.28(3) -0.045(18) -0.08(2) 0.026(9)
C19 0.110(18) 0.14(2) 0.068(11) 0.040(12) -0.014(12) 0.028(15)
C13 0.13(2) 0.29(5) 0.111(19) 0.14(3) -0.034(17) -0.02(3)
C1 0.31(5) 0.18(3) 0.071(13) 0.007(16) 0.00(2) 0.18(3)
N3 0.136(14) 0.063(9) 0.042(5) 0.014(6) -0.001(7) 0.029(9)
C36 0.26(4) 0.13(2) 0.042(9) 0.025(10) 0.018(13) 0.07(2)

loop_
_atom_type_symbol
_atom_type_description
_atom_type_scat_dispersion_real
_atom_type_scat_dispersion_imag
_atom_type_scat_source
C C 0.0181 0.0091 'International Tables Vol C Tables 4.2.6.8 and 6.1.1.4'
H H 0.0000 0.0000 'International Tables Vol C Tables 4.2.6.8 and 6.1.1.4'
Cu Cu -1.9646 0.5888 'International Tables Vol C Tables 4.2.6.8 and 6.1.1.4'
N N 0.0311 0.0180 'International Tables Vol C Tables 4.2.6.8 and 6.1.1.4'
O O 0.0492 0.0322 'International Tables Vol C Tables 4.2.6.8 and 6.1.1.4'

loop_
_geom_angle_atom_site_label_1
_geom_angle_atom_site_label_2
_geom_angle_atom_site_label_3
_geom_angle
_geom_angle_site_symmetry_1
_geom_angle_site_symmetry_3
N1 Cu1 N6 177.0(8) . .
N5 Cu2 Cu2 106.6(5) . 3_765
N4 Cu2 Cu2 80.0(6) . 3_765
N4 Cu2 N5 173.2(9) . .
N2 Cu3 Cu3 109.4(7) . 3_765
N2 Cu3 N3 172.0(9) . .
N3 Cu3 Cu3 78.1(6) . 3_765
N5 N6 Cu1 117.5(10) . .
C2 N6 Cu1 131.6(13) . .
C2 N6 N5 110.7(13) . .
N2 N1 Cu1 118.3(9) . .
C21 N1 Cu1 130.5(14) 7_665 .
C21 N1 N2 111.1(13) 7_665 .
C18 N8 C20 118.7(19) . .
C19 N8 C18 124.8(15) . .
C19 N8 C20 116(2) . .
N6 N5 Cu2 122.7(9) . .
C4 N5 Cu2 133.2(13) . .
C4 N5 N6 104.1(15) . .
N1 N2 Cu3 121.6(9) . .
C35 N2 Cu3 134.4(14) . .
C35 N2 N1 104.0(15) . .
C25 N9 C29 117.1(15) . .
C25 N9 C28 116.9(14) . .
C28 N9 C29 125.9(13) . .
C24 N4 Cu2 132.4(11) . .
C24 N4 N3 106.3(16) . .
N3 N4 Cu2 120.8(13) . .
C25 C26 C27 129.6(17) . .
C25 C26 N3 109.2(14) . .
N3 C26 C27 121.1(16) . .
N5 C4 C5 119.4(17) . .
C3 C4 N5 112.5(16) . .
C3 C4 C5 127.9(13) . .
N1 C21 C22 121.9(16) 7_664 .
N1 C21 C20 107(2) 7_664 .
C20 C21 C22 130.7(18) . .
C33 C33 C31 118(2) 3_755 .
C30 C33 C33 119(2) . 3_755
C30 C33 C31 122.2(14) . .
C6 N7 C3 114(2) . .
C7 N7 C6 125.9(16) . .
C7 N7 C3 120(2) . .
N6 C2 C3 107.9(16) . .
N6 C2 C1 122.4(16) . .
C3 C2 C1 129.6(16) . .
C17 C16 C18 120(2) . .
C17 C16 C15 119.2(16) . .
C15 C16 C18 120.5(19) . .
N8 C18 C16 117(2) . .
O36 C18 N8 118.8(18) . .
O36 C18 C16 124(2) . .
N9 C25 C24 126.6(18) . .
C26 C25 N9 126.6(17) . .
C26 C25 C24 106.5(12) . .
C33 C30 C29 120.9(16) . .
C34 C30 C33 122.3(14) . .
C34 C30 C29 116.8(18) . .
O35 C6 N7 124.0(18) . .
O35 C6 C9 120(2) . .
N7 C6 C9 116(2) . .
C4 C3 N7 127.8(17) . .
C4 C3 C2 104.7(12) . .
C2 C3 N7 127.3(19) . .
C16 C17 C10 121(2) . .
C33 C31 C28 118.8(18) . .
C32 C31 C33 121.3(15) . .
C32 C31 C28 119.3(17) . .
N9 C29 C30 113.9(17) . .
O26 C29 N9 123.0(14) . .
O26 C29 C30 123.1(17) . .
N4 C24 C25 108.9(14) . .
N4 C24 C23 124.2(15) . .
C25 C24 C23 126.9(17) . .
C8 C12 C13 119(3) . .
C9 C11 C15 118.9(17) . .
C8 C11 C9 123.6(15) . .
C8 C11 C15 117.5(17) . .
N2 C35 C20 109.7(16) . 7_665
N2 C35 C36 120.0(19) . .
C20 C35 C36 130.3(15) 7_665 .
C11 C9 C6 117.8(19) . .
C10 C9 C6 122(2) . .
C10 C9 C11 120.4(16) . .
N9 C28 C31 117.5(16) . .
O54 C28 N9 120.2(15) . .
O54 C28 C31 122(2) . .
C16 C15 C11 119.3(17) . .
C14 C15 C16 119.6(14) . .
C14 C15 C11 121.0(16) . .
C31 C32 C34 120(2) . 3_755
C12 C8 C11 123.1(18) . .
C12 C8 C7 118(2) . .
C11 C8 C7 119(2) . .
C9 C10 C17 121(2) . .
N7 C7 C8 117(2) . .
O38 C7 N7 119.2(18) . .
O38 C7 C8 124(3) . .
C21 C20 N8 128.5(19) . .
C21 C20 C35 107.7(14) . 7_664
C35 C20 N8 123.8(16) 7_664 .
C15 C14 C19 121(2) . .
C15 C14 C13 120.4(17) . .
C13 C14 C19 118(2) . .
C30 C34 C32 118.1(18) . 3_755
N8 C19 C14 116(2) . .
O37 C19 N8 122.7(18) . .
O37 C19 C14 121(2) . .
C14 C13 C12 119(3) . .
N4 N3 Cu3 117.3(13) . .
C26 N3 Cu3 130.3(11) . .
C26 N3 N4 109.0(16) . .

loop_
_geom_bond_atom_site_label_1
_geom_bond_atom_site_label_2
_geom_bond_distance
_geom_bond_site_symmetry_2
Cu1 N6 1.872(12) .
Cu1 N1 1.861(12) .
Cu2 Cu2 3.014(6) 3_765
Cu2 N5 1.820(15) .
Cu2 N4 1.775(16) .
Cu3 Cu3 3.017(8) 3_765
Cu3 N2 1.793(15) .
Cu3 N3 1.821(15) .
N6 N5 1.38(2) .
N6 C2 1.30(2) .
N1 N2 1.41(2) .
N1 C21 1.35(2) 7_665
N8 C18 1.40(3) .
N8 C20 1.450(17) .
N8 C19 1.37(3) .
N5 C4 1.345(16) .
N2 C35 1.362(17) .
N9 C25 1.407(18) .
N9 C29 1.41(2) .
N9 C28 1.41(3) .
N4 C24 1.39(2) .
N4 N3 1.411(14) .
O35 C6 1.24(3) .
C26 C25 1.38(2) .
C26 C27 1.48(2) .
C26 N3 1.38(2) .
O26 C29 1.18(2) .
C4 C3 1.33(3) .
C4 C5 1.51(3) .
C21 N1 1.35(2) 7_664
C21 C22 1.49(3) .
C21 C20 1.35(3) .
O36 C18 1.21(3) .
C33 C33 1.41(3) 3_755
C33 C30 1.39(3) .
C33 C31 1.41(2) .
N7 C6 1.40(3) .
N7 C3 1.437(17) .
N7 C7 1.37(3) .
O54 C28 1.22(2) .
C2 C3 1.41(2) .
C2 C1 1.50(3) .
O37 C19 1.23(3) .
C16 C18 1.46(2) .
C16 C17 1.36(3) .
C16 C15 1.41(3) .
C25 C24 1.43(2) .
C30 C29 1.542(19) .
C30 C34 1.37(3) .
C6 C9 1.50(2) .
C17 C10 1.40(3) .
C31 C28 1.49(2) .
C31 C32 1.36(3) .
C24 C23 1.52(2) .
C12 C8 1.37(4) .
C12 C13 1.45(3) .
C11 C9 1.39(3) .
C11 C15 1.434(16) .
C11 C8 1.39(3) .
C35 C20 1.40(3) 7_665
C35 C36 1.51(3) .
C9 C10 1.36(3) .
O38 C7 1.21(3) .
C15 C14 1.38(3) .
C32 C34 1.43(2) 3_755
C8 C7 1.47(2) .
C20 C35 1.40(3) 7_664
C14 C19 1.48(2) .
C14 C13 1.39(4) .
C34 C32 1.43(2) 3_755

loop_
_geom_torsion_atom_site_label_1
_geom_torsion_atom_site_label_2
_geom_torsion_atom_site_label_3
_geom_torsion_atom_site_label_4
_geom_torsion
_geom_torsion_site_symmetry_1
_geom_torsion_site_symmetry_4
Cu1 N6 N5 Cu2 -1(2) . .
Cu1 N6 N5 C4 177.1(15) . .
Cu1 N6 C2 C3 -177(2) . .
Cu1 N6 C2 C1 -1(5) . .
Cu1 N1 N2 Cu3 1(3) . .
Cu1 N1 N2 C35 179.5(17) . .
Cu2 Cu2 N5 N6 -99.7(16) 3_765 .
Cu2 Cu2 N5 C4 83(2) 3_765 .
Cu2 Cu2 N4 C24 -98(2) 3_765 .
Cu2 Cu2 N4 N3 91.1(18) 3_765 .
Cu2 N5 C4 C3 178.7(18) . .
Cu2 N5 C4 C5 -5(3) . .
Cu2 N4 C24 C25 -170.3(15) . .
Cu2 N4 C24 C23 12(4) . .
Cu2 N4 N3 Cu3 8(2) . .
Cu2 N4 N3 C26 169.3(14) . .
Cu3 Cu3 N2 N1 97.2(18) 3_765 .
Cu3 Cu3 N2 C35 -81(3) 3_765 .
Cu3 Cu3 N3 N4 -101.1(16) 3_765 .
Cu3 Cu3 N3 C26 102(2) 3_765 .
Cu3 N2 C35 C20 -179.9(19) . 7_665
Cu3 N2 C35 C36 0(4) . .
N6 N5 C4 C3 1(3) . .
N6 N5 C4 C5 177(2) . .
N6 C2 C3 C4 2(4) . .
N6 C2 C3 N7 178(3) . .
N1 N2 C35 C20 2(3) . 7_665
N1 N2 C35 C36 -179(3) . .
N1 C21 C20 N8 177(2) 7_664 .
N1 C21 C20 C35 -2(3) 7_664 7_664
N5 N6 C2 C3 -2(3) . .
N5 N6 C2 C1 175(3) . .
N5 C4 C3 N7 -178(2) . .
N5 C4 C3 C2 -2(3) . .
N9 C25 C24 N4 175.9(18) . .
N9 C25 C24 C23 -6(4) . .
O35 C6 C9 C11 -179(3) . .
O35 C6 C9 C10 4(4) . .
C26 C25 C24 N4 1(2) . .
C26 C25 C24 C23 179(2) . .
C21 N1 N2 Cu3 178.1(18) 7_665 .
C21 N1 N2 C35 -3(3) 7_665 .
C33 C33 C30 C29 -179.1(19) 3_755 .
C33 C33 C30 C34 -2(4) 3_755 .
C33 C33 C31 C28 -174(2) 3_755 .
C33 C33 C31 C32 -2(4) 3_755 .
C33 C30 C29 N9 -4(4) . .
C33 C30 C29 O26 175(3) . .
C33 C30 C34 C32 9(6) . 3_755
C33 C31 C28 N9 -10(4) . .
C33 C31 C28 O54 172(3) . .
C33 C31 C32 C34 9(6) . 3_755
N7 C6 C9 C11 5(4) . .
N7 C6 C9 C10 -173(3) . .
C2 N6 N5 Cu2 -178(2) . .
C2 N6 N5 C4 1(3) . .
C16 C17 C10 C9 -3(5) . .
C16 C15 C14 C19 -8(4) . .
C16 C15 C14 C13 177(3) . .
C18 N8 C20 C21 70(4) . .
C18 N8 C20 C35 -111(3) . 7_664
C18 N8 C19 O37 179(3) . .
C18 N8 C19 C14 -4(4) . .
C18 C16 C17 C10 178(3) . .
C18 C16 C15 C11 -180(2) . .
C18 C16 C15 C14 4(4) . .
C25 N9 C29 O26 2(4) . .
C25 N9 C29 C30 -179(2) . .
C25 N9 C28 O54 4(4) . .
C25 N9 C28 C31 -174(2) . .
C25 C26 N3 Cu3 162.6(15) . .
C25 C26 N3 N4 4(3) . .
C30 C33 C31 C28 4(4) . .
C30 C33 C31 C32 176(3) . .
C6 N7 C3 C4 -81(4) . .
C6 N7 C3 C2 104(3) . .
C6 N7 C7 O38 178(3) . .
C6 N7 C7 C8 -4(5) . .
C6 C9 C10 C17 -179(3) . .
C3 N7 C6 O35 -2(4) . .
C3 N7 C6 C9 174(2) . .
C3 N7 C7 O38 3(5) . .
C3 N7 C7 C8 -179(3) . .
C22 C21 C20 N8 -6(5) . .
C22 C21 C20 C35 175(3) . 7_664
C17 C16 C18 N8 -174(3) . .
C17 C16 C18 O36 5(5) . .
C17 C16 C15 C11 -5(4) . .
C17 C16 C15 C14 178(3) . .
C31 C33 C30 C29 3(4) . .
C31 C33 C30 C34 180(3) . .
C29 N9 C25 C26 -88(3) . .
C29 N9 C25 C24 98(3) . .
C29 N9 C28 O54 -173(3) . .
C29 N9 C28 C31 9(4) . .
C29 C30 C34 C32 -174(3) . 3_755
C24 N4 N3 Cu3 -164.9(14) . .
C24 N4 N3 C26 -3(3) . .
C12 C8 C7 N7 -174(3) . .
C12 C8 C7 O38 3(6) . .
C11 C9 C10 C17 4(5) . .
C11 C15 C14 C19 176(2) . .
C11 C15 C14 C13 0(4) . .
C11 C8 C7 N7 6(5) . .
C11 C8 C7 O38 -177(4) . .
C5 C4 C3 N7 6(5) . .
C5 C4 C3 C2 -178(3) . .
C9 C11 C15 C16 6(3) . .
C9 C11 C15 C14 -177(3) . .
C9 C11 C8 C12 178(4) . .
C9 C11 C8 C7 -2(5) . .
C28 N9 C25 C26 95(3) . .
C28 N9 C25 C24 -79(3) . .
C28 N9 C29 O26 179(3) . .
C28 N9 C29 C30 -2(4) . .
C28 C31 C32 C34 -179(3) . 3_755
C15 C16 C18 N8 0(4) . .
C15 C16 C18 O36 180(3) . .
C15 C16 C17 C10 3(5) . .
C15 C11 C9 C6 177(2) . .
C15 C11 C9 C10 -5(4) . .
C15 C11 C8 C12 -2(5) . .
C15 C11 C8 C7 178(3) . .
C15 C14 C19 N8 8(4) . .
C15 C14 C19 O37 -176(3) . .
C15 C14 C13 C12 -4(6) . .
C32 C31 C28 N9 178(3) . .
C32 C31 C28 O54 1(5) . .
C8 C12 C13 C14 4(7) . .
C8 C11 C9 C6 -3(4) . .
C8 C11 C9 C10 175(3) . .
C8 C11 C15 C16 -174(3) . .
C8 C11 C15 C14 3(3) . .
C7 N7 C6 O35 -177(3) . .
C7 N7 C6 C9 -1(4) . .
C7 N7 C3 C4 94(3) . .
C7 N7 C3 C2 -81(4) . .
C20 N8 C18 O36 1(4) . .
C20 N8 C18 C16 -180(2) . .
C20 N8 C19 O37 -1(4) . .
C20 N8 C19 C14 176(2) . .
C27 C26 C25 N9 7(4) . .
C27 C26 C25 C24 -179(3) . .
C27 C26 N3 Cu3 -22(3) . .
C27 C26 N3 N4 -180(2) . .
C34 C30 C29 N9 179(3) . .
C34 C30 C29 O26 -2(5) . .
C19 N8 C18 O36 -179(3) . .
C19 N8 C18 C16 0(4) . .
C19 N8 C20 C21 -110(3) . .
C19 N8 C20 C35 69(3) . 7_664
C19 C14 C13 C12 -179(4) . .
C13 C12 C8 C11 -1(7) . .
C13 C12 C8 C7 179(4) . .
C13 C14 C19 N8 -177(3) . .
C13 C14 C19 O37 0(5) . .
C1 C2 C3 C4 -174(4) . .
C1 C2 C3 N7 2(6) . .
N3 N4 C24 C25 1(2) . .
N3 N4 C24 C23 -177(2) . .
N3 C26 C25 N9 -178.0(18) . .
N3 C26 C25 C24 -3(2) . .
